data_1511826
loop_
_publ_author_name
'Sakai, Ken-ichi'
'Nagahara, Kenta'
'Yoshii, Yuuya'
'Hoshino, Norihisa'
'Akutagawa, Tomoyuki'

_publ_section_title
;
 Structural and Spectroscopic Study of 6,7-Dicyano-Substituted Lumazine
 with High Electron Affinity and Proton Acidity
;
_journal_issue 17
_journal_name_full 'The Journal of Physical Chemistry A'
_journal_page_first 3614
_journal_paper_doi 10.1021/jp401528c
_journal_volume 117
_journal_year 2013
_chemical_formula_moiety 'C26 H25 N9 O2'
_chemical_formula_sum 'C26 H25 N9 O2'
_chemical_formula_weight 495.54
_space_group_IT_number 33
_symmetry_cell_setting orthorhombic
_symmetry_Int_Tables_number 33
_symmetry_space_group_name_Hall 'P 2c -2n'
_symmetry_space_group_name_H-M 'P n a 21'
_atom_sites_solution_hydrogens geom
_atom_sites_solution_primary direct
_atom_sites_solution_secondary difmap
_cell_angle_alpha 90.0000
_cell_angle_beta 90.0000
_cell_angle_gamma 90.0000
_cell_formula_units_Z 4
_cell_length_a 12.4315(5)
_cell_length_b 25.1447(12)
_cell_length_c 7.7790(3)
_cell_measurement_reflns_used 2986
_cell_measurement_temperature 100
_cell_measurement_theta_max 67.61
_cell_measurement_theta_min 3.52
_cell_volume 2431.61(18)
_computing_cell_refinement 'RAPID AUTO'
_computing_data_collection 'RAPID AUTO (Rigaku, ????)'
_computing_data_reduction 'RAPID AUTO'
_computing_molecular_graphics 'CrystalStructure 4.0'
_computing_publication_material 'CrystalStructure 4.0 (Rigaku, 2010)'
_computing_structure_refinement 'CRYSTALS (Carruthers, et al., 1999)'
_computing_structure_solution 'SHELXS97 (Sheldrick, 2008)'
_diffrn_ambient_temperature 100
_diffrn_detector_area_resol_mean 10.000
_diffrn_measured_fraction_theta_full 1.000
_diffrn_measured_fraction_theta_max 1.000
_diffrn_measurement_device_type 'Rigaku R-AXIS RAPID'
_diffrn_measurement_method \w
_diffrn_radiation_type 'Cu K\a'
_diffrn_radiation_wavelength 1.54187
_diffrn_reflns_av_R_equivalents 0.0586
_diffrn_reflns_limit_h_max 14
_diffrn_reflns_limit_h_min -14
_diffrn_reflns_limit_k_max 30
_diffrn_reflns_limit_k_min -29
_diffrn_reflns_limit_l_max 9
_diffrn_reflns_limit_l_min -9
_diffrn_reflns_number 26463
_diffrn_reflns_theta_full 68.22
_diffrn_reflns_theta_max 68.22
_diffrn_standards_number 0
_exptl_absorpt_coefficient_mu 0.744
_exptl_absorpt_correction_T_max 0.978
_exptl_absorpt_correction_T_min 0.816
_exptl_absorpt_correction_type multi-scan
_exptl_absorpt_process_details 'ABSCOR (Rigaku, 1995)'
_exptl_crystal_colour black
_exptl_crystal_density_diffrn 1.354
_exptl_crystal_density_method 'not measured'
_exptl_crystal_description prism
_exptl_crystal_F_000 1040.00
_exptl_crystal_size_max 0.150
_exptl_crystal_size_mid 0.030
_exptl_crystal_size_min 0.030
_refine_diff_density_max 0.571
_refine_diff_density_min -0.585
_refine_ls_extinction_method none
_refine_ls_goodness_of_fit_ref 0.869
_refine_ls_hydrogen_treatment mixed
_refine_ls_number_parameters 377
_refine_ls_number_reflns 4108
_refine_ls_R_factor_gt 0.0476
_refine_ls_shift/su_max 0.003
_refine_ls_structure_factor_coef Fsqd
_refine_ls_weighting_details
;
    Chebychev polynomial with 3 parameters (Carruthers & Watkin, 1979)
    3784.6800    5227.9700    1492.0900
;
_refine_ls_weighting_scheme calc
_refine_ls_wR_factor_ref 0.0810
_reflns_number_gt 3893
_reflns_number_total 4345
_reflns_threshold_expression F^2^>2.0\s(F^2^)
_cod_data_source_file jp401528c_si_002.cif
_cod_data_source_block TMBZ-DCNLH2
_cod_original_cell_volume 2431.62(18)
_cod_database_code 1511826

loop_
_symmetry_equiv_pos_site_id
_symmetry_equiv_pos_as_xyz
1 +X,+Y,+Z
2 1/2-X,1/2+Y,1/2+Z
3 1/2+X,1/2-Y,+Z
4 -X,-Y,1/2+Z

loop_
_atom_site_label
_atom_site_type_symbol
_atom_site_fract_x
_atom_site_fract_y
_atom_site_fract_z
_atom_site_U_iso_or_equiv
_atom_site_adp_type
_atom_site_occupancy
_atom_site_symmetry_multiplicity
_atom_site_calc_flag
_atom_site_refinement_flags
O1 O 0.46555(13) 0.35623(7) 0.5057(3) 0.0272(5) Uani 1.0 4 d .
O2 O 0.26809(14) 0.50538(6) 0.5965(3) 0.0282(5) Uani 1.0 4 d .
N1 N 0.36614(17) 0.43002(8) 0.5550(3) 0.0228(6) Uani 1.0 4 d .
N2 N 0.20525(17) 0.42821(8) 0.7107(3) 0.0214(6) Uani 1.0 4 d .
N3 N 0.13608(16) 0.35068(8) 0.8256(3) 0.0221(5) Uani 1.0 4 d .
N4 N 0.31415(16) 0.29505(8) 0.6912(3) 0.0218(5) Uani 1.0 4 d .
N5 N 0.26125(18) 0.16908(9) 0.8206(4) 0.0365(7) Uani 1.0 4 d .
N6 N -0.00672(18) 0.24940(9) 1.0058(4) 0.0332(7) Uani 1.0 4 d .
C1 C 0.38643(19) 0.37626(10) 0.5685(3) 0.0224(6) Uani 1.0 4 d .
C2 C 0.3025(2) 0.34725(9) 0.6676(4) 0.0216(6) Uani 1.0 4 d .
C3 C 0.2143(2) 0.37508(9) 0.7362(3) 0.0216(6) Uani 1.0 4 d .
C4 C 0.2789(2) 0.45772(10) 0.6204(4) 0.0251(7) Uani 1.0 4 d .
C5 C 0.14769(19) 0.29838(10) 0.8463(4) 0.0243(7) Uani 1.0 4 d .
C6 C 0.2368(2) 0.27076(9) 0.7815(4) 0.0246(7) Uani 1.0 4 d .
C7 C 0.2490(2) 0.21384(10) 0.8049(4) 0.0277(7) Uani 1.0 4 d .
C8 C 0.0623(2) 0.27085(10) 0.9370(4) 0.0273(7) Uani 1.0 4 d .
H1 H 0.422(3) 0.4476(12) 0.498(4) 0.033(8) Uiso 1.0 4 d .
H2 H 0.155(3) 0.4454(12) 0.756(4) 0.029(8) Uiso 1.0 4 d .
N7 N 0.0192(2) 0.25929(10) 0.5175(4) 0.0299(7) Uani 1.0 4 d .
N8 N 0.48140(17) 0.51009(9) -0.1402(3) 0.0240(6) Uani 1.0 4 d .
C9 C 0.0829(2) 0.29395(10) 0.4223(4) 0.0242(7) Uani 1.0 4 d .
C10 C 0.05931(19) 0.34834(10) 0.4224(4) 0.0237(6) Uani 1.0 4 d .
C11 C 0.12825(19) 0.38336(9) 0.3379(4) 0.0227(6) Uani 1.0 4 d .
C12 C 0.2202(2) 0.36655(9) 0.2509(3) 0.0213(6) Uani 1.0 4 d .
C13 C 0.2410(2) 0.31124(10) 0.2504(4) 0.0236(7) Uani 1.0 4 d .
C14 C 0.1741(2) 0.27514(9) 0.3338(4) 0.0247(7) Uani 1.0 4 d .
C15 C 0.1984(3) 0.21629(10) 0.3257(4) 0.0325(7) Uani 1.0 4 d .
C16 C -0.0388(2) 0.36944(10) 0.5125(4) 0.0286(7) Uani 1.0 4 d .
C17 C 0.2899(2) 0.40437(10) 0.1550(3) 0.0219(6) Uani 1.0 4 d .
C18 C 0.26043(19) 0.45759(9) 0.1299(4) 0.0221(6) Uani 1.0 4 d .
C19 C 0.32254(19) 0.49305(10) 0.0350(4) 0.0232(7) Uani 1.0 4 d .
C20 C 0.41759(19) 0.47495(10) -0.0428(3) 0.0216(6) Uani 1.0 4 d .
C21 C 0.45303(19) 0.42266(10) -0.0134(4) 0.0233(7) Uani 1.0 4 d .
C22 C 0.38909(19) 0.38804(10) 0.0852(4) 0.0239(7) Uani 1.0 4 d .
C23 C 0.5585(2) 0.40277(10) -0.0842(4) 0.0291(7) Uani 1.0 4 d .
C24 C 0.2854(2) 0.54953(10) 0.0089(4) 0.0280(7) Uani 1.0 4 d .
H3 H 0.1086 0.4198 0.3287 0.0271 Uiso 1.0 4 calc R
H4 H 0.2975 0.2983 0.1795 0.0283 Uiso 1.0 4 calc R
H5 H 0.1879 0.2043 0.2070 0.0395 Uiso 1.0 4 calc R
H6 H 0.2721 0.2084 0.3620 0.0400 Uiso 1.0 4 calc R
H7 H 0.1476 0.1978 0.4012 0.0400 Uiso 1.0 4 calc R
H8 H -0.1026 0.3541 0.4578 0.0343 Uiso 1.0 4 calc R
H9 H -0.0379 0.3599 0.6346 0.0345 Uiso 1.0 4 calc R
H10 H -0.0406 0.4082 0.5008 0.0346 Uiso 1.0 4 calc R
H11 H 0.1983 0.4715 0.1851 0.0262 Uiso 1.0 4 calc R
H12 H 0.4097 0.3518 0.0944 0.0284 Uiso 1.0 4 calc R
H13 H 0.6065 0.3868 0.0014 0.0357 Uiso 1.0 4 calc R
H14 H 0.5416 0.3764 -0.1731 0.0358 Uiso 1.0 4 calc R
H15 H 0.5941 0.4335 -0.1371 0.0359 Uiso 1.0 4 calc R
H16 H 0.3392 0.5737 0.0575 0.0336 Uiso 1.0 4 calc R
H17 H 0.2742 0.5581 -0.1128 0.0336 Uiso 1.0 4 calc R
H18 H 0.2173 0.5536 0.0712 0.0339 Uiso 1.0 4 calc R
H22 H -0.042(3) 0.2666(10) 0.550(4) 0.016(7) Uiso 1.0 4 d .
H23 H 0.024(3) 0.2301(12) 0.512(4) 0.023(8) Uiso 1.0 4 d .
H24 H 0.524(3) 0.4964(14) -0.203(5) 0.038(10) Uiso 1.0 4 d .
H25 H 0.449(3) 0.5327(12) -0.194(4) 0.032(9) Uiso 1.0 4 d .
N9 N 0.5061(2) 0.01786(10) -0.1402(4) 0.0418(7) Uani 1.0 4 d .
C25 C 0.4659(2) 0.04767(12) -0.0537(4) 0.0311(7) Uani 1.0 4 d .
C26 C 0.4153(3) 0.08674(11) 0.0590(4) 0.0348(8) Uani 1.0 4 d .
H19 H 0.4407 0.0804 0.1766 0.0423 Uiso 1.0 4 calc R
H20 H 0.4340 0.1230 0.0239 0.0424 Uiso 1.0 4 calc R
H21 H 0.3370 0.0823 0.0548 0.0423 Uiso 1.0 4 calc R

loop_
_atom_site_aniso_label
_atom_site_aniso_U_11
_atom_site_aniso_U_22
_atom_site_aniso_U_33
_atom_site_aniso_U_12
_atom_site_aniso_U_13
_atom_site_aniso_U_23
O1 0.0221(9) 0.0276(10) 0.0319(10) -0.0002(7) 0.0056(8) 0.0001(8)
O2 0.0305(9) 0.0193(9) 0.0349(11) 0.0005(8) 0.0025(9) 0.0010(8)
N1 0.0216(10) 0.0227(11) 0.0240(12) -0.0027(8) 0.0006(9) 0.0003(9)
N2 0.0213(10) 0.0205(10) 0.0224(11) 0.0007(8) 0.0029(9) -0.0017(9)
N3 0.0219(10) 0.0218(10) 0.0227(11) -0.0011(8) 0.0015(9) -0.0004(9)
N4 0.0223(10) 0.0208(10) 0.0222(11) -0.0012(8) -0.0007(9) -0.0008(9)
N5 0.0279(12) 0.0303(13) 0.0515(17) -0.0003(10) 0.0084(12) 0.0083(12)
N6 0.0361(12) 0.0326(13) 0.0309(13) -0.0059(11) 0.0048(12) 0.0022(11)
C1 0.0238(12) 0.0265(13) 0.0169(13) -0.0049(11) -0.0042(11) -0.0000(10)
C2 0.0242(12) 0.0217(12) 0.0187(13) -0.0027(10) -0.0023(10) -0.0010(10)
C3 0.0241(12) 0.0227(12) 0.0181(13) -0.0017(10) -0.0045(10) -0.0033(10)
C4 0.0271(13) 0.0275(13) 0.0207(14) -0.0041(11) -0.0045(11) -0.0014(11)
C5 0.0240(12) 0.0248(12) 0.0241(13) -0.0054(10) 0.0020(11) 0.0004(11)
C6 0.0245(12) 0.0211(12) 0.0282(15) -0.0003(10) -0.0024(11) 0.0012(11)
C7 0.0231(13) 0.0284(13) 0.0317(16) -0.0008(11) 0.0024(11) 0.0044(12)
C8 0.0298(13) 0.0282(13) 0.0238(14) 0.0007(11) -0.0000(12) 0.0004(11)
N7 0.0316(13) 0.0229(13) 0.0353(14) -0.0059(10) 0.0036(12) 0.0028(11)
N8 0.0212(12) 0.0262(12) 0.0246(12) -0.0010(9) 0.0021(10) -0.0002(11)
C9 0.0250(13) 0.0273(13) 0.0204(13) -0.0053(10) -0.0034(10) 0.0013(11)
C10 0.0222(12) 0.0293(13) 0.0196(13) -0.0032(10) -0.0016(11) -0.0002(11)
C11 0.0250(12) 0.0209(12) 0.0221(13) -0.0006(10) -0.0065(11) -0.0004(11)
C12 0.0223(12) 0.0248(12) 0.0168(13) -0.0010(10) -0.0014(10) 0.0005(10)
C13 0.0249(13) 0.0282(13) 0.0178(13) 0.0007(10) -0.0022(10) -0.0022(11)
C14 0.0272(13) 0.0233(12) 0.0236(14) -0.0026(10) -0.0045(12) 0.0021(11)
C15 0.0383(15) 0.0259(12) 0.0334(16) -0.0026(12) 0.0015(13) 0.0011(12)
C16 0.0214(12) 0.0333(14) 0.0312(15) -0.0014(11) 0.0012(11) 0.0039(12)
C17 0.0229(12) 0.0269(12) 0.0159(12) -0.0023(10) -0.0023(10) -0.0043(10)
C18 0.0225(12) 0.0224(12) 0.0214(14) 0.0016(10) -0.0024(11) 0.0021(11)
C19 0.0230(12) 0.0231(12) 0.0235(14) 0.0014(10) -0.0023(10) -0.0000(11)
C20 0.0231(12) 0.0250(13) 0.0167(12) -0.0038(9) -0.0029(10) -0.0034(10)
C21 0.0217(12) 0.0251(13) 0.0233(14) -0.0007(10) -0.0018(11) -0.0032(10)
C22 0.0208(12) 0.0239(13) 0.0270(14) -0.0018(10) -0.0037(11) -0.0042(11)
C23 0.0244(13) 0.0266(13) 0.0361(16) -0.0023(11) 0.0043(12) -0.0053(12)
C24 0.0239(13) 0.0260(13) 0.0341(15) -0.0019(10) 0.0023(11) 0.0046(12)
N9 0.0398(14) 0.0382(13) 0.0473(17) -0.0086(12) 0.0120(14) -0.0015(13)
C25 0.0296(13) 0.0338(14) 0.0298(15) -0.0086(12) -0.0029(12) 0.0075(13)
C26 0.0327(14) 0.0314(14) 0.0404(18) -0.0016(12) -0.0014(13) -0.0008(13)

loop_
_atom_type_symbol
_atom_type_description
_atom_type_scat_dispersion_real
_atom_type_scat_dispersion_imag
_atom_type_scat_source
C C 0.0181 0.0091
;
International Tables for Crystallography
(1992, Vol. C, Tables 4.2.6.8 and 6.1.1.4)
;
H H 0.0000 0.0000
;
International Tables for Crystallography
(1992, Vol. C, Table 6.1.1.4)
;
O O 0.0492 0.0322
;
International Tables for Crystallography
(1992, Vol. C, Tables 4.2.6.8 and 6.1.1.4)
;
N N 0.0311 0.0180
;
International Tables for Crystallography
(1992, Vol. C, Tables 4.2.6.8 and 6.1.1.4)
;

loop_
_geom_angle_atom_site_label_1
_geom_angle_atom_site_label_2
_geom_angle_atom_site_label_3
_geom_angle
_geom_angle_publ_flag
C1 N1 C4 127.4(3) yes
C3 N2 C4 123.6(3) yes
C3 N3 C5 115.8(2) yes
C2 N4 C6 116.3(2) yes
O1 C1 N1 121.8(3) yes
O1 C1 C2 125.2(3) yes
N1 C1 C2 113.1(2) yes
N4 C2 C1 118.5(3) yes
N4 C2 C3 121.5(3) yes
C1 C2 C3 120.0(2) yes
N2 C3 N3 117.8(3) yes
N2 C3 C2 120.0(3) yes
N3 C3 C2 122.2(2) yes
O2 C4 N1 121.6(3) yes
O2 C4 N2 122.4(3) yes
N1 C4 N2 116.0(3) yes
N3 C5 C6 122.1(3) yes
N3 C5 C8 116.8(3) yes
C6 C5 C8 121.1(3) yes
N4 C6 C5 122.0(3) yes
N4 C6 C7 116.1(3) yes
C5 C6 C7 121.8(3) yes
N5 C7 C6 178.1(3) yes
N6 C8 C5 178.5(3) yes
N7 C9 C10 119.5(3) yes
N7 C9 C14 120.5(3) yes
C10 C9 C14 119.8(3) yes
C9 C10 C11 119.3(3) yes
C9 C10 C16 121.0(3) yes
C11 C10 C16 119.7(3) yes
C10 C11 C12 122.8(3) yes
C11 C12 C13 116.7(3) yes
C11 C12 C17 121.8(2) yes
C13 C12 C17 121.4(3) yes
C12 C13 C14 122.0(3) yes
C9 C14 C13 119.4(3) yes
C9 C14 C15 120.7(3) yes
C13 C14 C15 120.0(3) yes
C12 C17 C18 121.9(3) yes
C12 C17 C22 121.1(3) yes
C18 C17 C22 117.0(3) yes
C17 C18 C19 122.7(3) yes
C18 C19 C20 119.2(3) yes
C18 C19 C24 120.3(3) yes
C20 C19 C24 120.4(3) yes
N8 C20 C19 120.2(3) yes
N8 C20 C21 119.9(3) yes
C19 C20 C21 119.8(3) yes
C20 C21 C22 119.4(3) yes
C20 C21 C23 121.6(3) yes
C22 C21 C23 119.0(3) yes
C17 C22 C21 121.6(3) yes
N9 C25 C26 179.1(3) yes
C1 N1 H1 111.4(19) no
C4 N1 H1 121.1(19) no
C3 N2 H2 120(2) no
C4 N2 H2 116(2) no
C9 N7 H22 123.5(19) no
C9 N7 H23 123(3) no
H22 N7 H23 108(3) no
C20 N8 H24 116(3) no
C20 N8 H25 116(3) no
H24 N8 H25 108(4) no
C10 C11 H3 119.119 no
C12 C11 H3 117.773 no
C12 C13 H4 118.341 no
C14 C13 H4 119.193 no
C14 C15 H5 108.331 no
C14 C15 H6 111.932 no
C14 C15 H7 108.124 no
H5 C15 H6 109.468 no
H5 C15 H7 109.475 no
H6 C15 H7 109.470 no
C10 C16 H8 108.408 no
C10 C16 H9 110.887 no
C10 C16 H10 109.114 no
H8 C16 H9 109.469 no
H8 C16 H10 109.467 no
H9 C16 H10 109.472 no
C17 C18 H11 120.031 no
C19 C18 H11 117.109 no
C17 C22 H12 119.175 no
C21 C22 H12 118.843 no
C21 C23 H13 114.604 no
C21 C23 H14 107.183 no
C21 C23 H15 106.510 no
H13 C23 H14 109.472 no
H13 C23 H15 109.473 no
H14 C23 H15 109.471 no
C19 C24 H16 108.886 no
C19 C24 H17 112.305 no
C19 C24 H18 107.186 no
H16 C24 H17 109.464 no
H16 C24 H18 109.474 no
H17 C24 H18 109.472 no
C25 C26 H19 108.221 no
C25 C26 H20 110.847 no
C25 C26 H21 109.337 no
H19 C26 H20 109.472 no
H19 C26 H21 109.472 no
H20 C26 H21 109.468 no

loop_
_geom_bond_atom_site_label_1
_geom_bond_atom_site_label_2
_geom_bond_distance
_geom_bond_publ_flag
O1 C1 1.208(3) yes
O2 C4 1.220(3) yes
N1 C1 1.379(4) yes
N1 C4 1.386(4) yes
N2 C3 1.355(3) yes
N2 C4 1.372(4) yes
N3 C3 1.343(4) yes
N3 C5 1.333(4) yes
N4 C2 1.333(3) yes
N4 C6 1.338(4) yes
N5 C7 1.142(4) yes
N6 C8 1.146(4) yes
C1 C2 1.488(4) yes
C2 C3 1.406(4) yes
C5 C6 1.401(4) yes
C5 C8 1.450(4) yes
C6 C7 1.451(4) yes
N7 C9 1.391(4) yes
N8 C20 1.408(4) yes
C9 C10 1.399(4) yes
C9 C14 1.408(4) yes
C10 C11 1.394(4) yes
C10 C16 1.503(4) yes
C11 C12 1.394(4) yes
C12 C13 1.415(4) yes
C12 C17 1.487(4) yes
C13 C14 1.392(4) yes
C14 C15 1.512(4) yes
C17 C18 1.401(4) yes
C17 C22 1.408(4) yes
C18 C19 1.392(4) yes
C19 C20 1.404(4) yes
C19 C24 1.507(4) yes
C20 C21 1.405(4) yes
C21 C22 1.406(4) yes
C21 C23 1.508(4) yes
N9 C25 1.125(4) yes
C25 C26 1.459(4) yes
N1 H1 0.93(3) no
N2 H2 0.84(3) no
N7 H22 0.83(3) no
N7 H23 0.74(3) no
N8 H24 0.80(4) no
N8 H25 0.81(3) no
C11 H3 0.950 no
C13 H4 0.950 no
C15 H5 0.980 no
C15 H6 0.980 no
C15 H7 0.980 no
C16 H8 0.980 no
C16 H9 0.980 no
C16 H10 0.980 no
C18 H11 0.950 no
C22 H12 0.950 no
C23 H13 0.980 no
C23 H14 0.980 no
C23 H15 0.980 no
C24 H16 0.980 no
C24 H17 0.980 no
C24 H18 0.980 no
C26 H19 0.980 no
C26 H20 0.980 no
C26 H21 0.980 no

loop_
_geom_contact_atom_site_label_1
_geom_contact_atom_site_label_2
_geom_contact_distance
_geom_contact_publ_flag
_geom_contact_site_symmetry_2
O1 N4 2.827(3) no .
O1 C4 3.563(3) no .
O2 C1 3.571(3) no .
O2 C3 3.516(3) no .
N1 C3 2.731(4) no .
N2 C1 2.829(4) no .
N2 C5 3.504(4) no .
N3 N4 2.819(3) no .
N3 N6 3.406(3) no .
N3 C4 3.598(4) no .
N4 N5 3.388(3) no .
N5 C5 3.550(4) no .
N6 C6 3.535(4) no .
C2 C4 2.817(4) no .
C2 C5 2.673(4) no .
C2 C7 3.583(4) no .
C3 C6 2.661(4) no .
C3 C8 3.588(4) no .
C7 C8 2.915(4) no .
N7 C15 2.891(4) no .
N7 C16 2.862(4) no .
N8 C23 2.897(4) no .
N8 C24 2.875(4) no .
C9 C12 2.833(4) no .
C10 C13 2.787(4) no .
C11 C14 2.780(4) no .
C11 C18 2.967(4) no .
C13 C22 2.961(4) no .
C17 C20 2.835(4) no .
C18 C21 2.783(4) no .
C19 C22 2.794(4) no .
O1 N7 2.982(3) no 3_555
O1 C22 3.499(3) no .
O1 C23 3.589(4) no 1_556
O2 N8 3.353(3) no 1_556
O2 C19 3.491(4) no 1_556
O2 C20 3.451(3) no 1_556
O2 C23 3.458(3) no 4_665
O2 C24 3.401(4) no 1_556
O2 C25 3.310(4) no 2_555
O2 C26 3.076(4) no 2_555
N1 N8 3.425(3) no 1_556
N1 N8 2.857(3) no 4_665
N1 C12 3.381(4) no .
N1 C17 3.317(4) no .
N1 C20 3.387(4) no 1_556
N1 C21 3.532(4) no 1_556
N2 C10 3.515(4) no .
N2 C11 3.256(4) no .
N2 C18 3.413(4) no 1_556
N2 C19 3.339(4) no 1_556
N2 C20 3.468(4) no 1_556
N2 N9 3.051(4) no 3_456
N2 C25 3.547(4) no 3_456
N3 C9 3.509(4) no .
N3 C10 3.279(4) no .
N3 C12 3.493(4) no 1_556
N3 C16 3.298(4) no .
N3 C17 3.471(4) no 1_556
N3 C25 3.449(4) no 3_456
N4 N6 3.492(4) no 3_555
N4 N7 3.192(4) no 3_555
N4 C9 3.555(4) no .
N4 C13 3.571(4) no .
N4 C14 3.319(4) no .
N5 C16 3.587(4) no 3_555
N5 C23 3.188(4) no 3_456
N5 C26 3.375(4) no 1_556
N6 N4 3.492(4) no 3_455
N6 C7 3.538(4) no 3_455
N6 C14 3.461(4) no 1_556
C1 C12 3.230(4) no .
C1 C13 3.473(4) no .
C1 C17 3.506(4) no .
C1 C21 3.553(4) no 1_556
C1 C23 3.510(4) no 1_556
C2 C9 3.590(4) no .
C2 C10 3.575(4) no .
C2 C11 3.478(4) no .
C2 C12 3.434(4) no .
C2 C13 3.455(4) no .
C2 C14 3.547(4) no .
C2 C22 3.572(4) no 1_556
C3 C9 3.577(4) no .
C3 C10 3.182(4) no .
C3 C11 3.285(4) no .
C3 C16 3.598(4) no .
C3 C17 3.469(4) no 1_556
C3 C22 3.492(4) no 1_556
C4 N8 3.397(4) no 1_556
C4 C11 3.440(4) no .
C4 C19 3.389(4) no 1_556
C4 C20 3.166(4) no 1_556
C5 N7 3.172(4) no .
C5 C9 3.397(4) no .
C5 C13 3.366(4) no 1_556
C6 N7 3.409(4) no .
C6 C9 3.436(4) no .
C6 C14 3.571(4) no .
C7 N6 3.538(4) no 3_555
C8 N7 3.320(4) no .
C8 C13 3.452(4) no 1_556
C8 C14 3.387(4) no 1_556
N7 O1 2.982(3) no 3_455
N7 N4 3.192(4) no 3_455
N7 C5 3.172(4) no .
N7 C6 3.409(4) no .
N7 C8 3.320(4) no .
N8 O2 3.353(3) no 1_554
N8 N1 3.425(3) no 1_554
N8 N1 2.857(3) no 4_664
N8 C4 3.397(4) no 1_554
N8 C19 3.512(4) no 4_664
N8 C20 3.396(4) no 4_664
N8 C21 3.457(4) no 4_664
C9 N3 3.509(4) no .
C9 N4 3.555(4) no .
C9 C2 3.590(4) no .
C9 C3 3.577(4) no .
C9 C5 3.397(4) no .
C9 C6 3.436(4) no .
C10 N2 3.515(4) no .
C10 N3 3.279(4) no .
C10 C2 3.575(4) no .
C10 C3 3.182(4) no .
C11 N2 3.256(4) no .
C11 C2 3.478(4) no .
C11 C3 3.285(4) no .
C11 C4 3.440(4) no .
C11 C26 3.504(4) no 3_455
C12 N1 3.381(4) no .
C12 N3 3.493(4) no 1_554
C12 C1 3.230(4) no .
C12 C2 3.434(4) no .
C13 N4 3.571(4) no .
C13 C1 3.473(4) no .
C13 C2 3.455(4) no .
C13 C5 3.366(4) no 1_554
C13 C8 3.452(4) no 1_554
C14 N4 3.319(4) no .
C14 N6 3.461(4) no 1_554
C14 C2 3.547(4) no .
C14 C6 3.571(4) no .
C14 C8 3.387(4) no 1_554
C16 N3 3.298(4) no .
C16 N5 3.587(4) no 3_455
C16 C3 3.598(4) no .
C17 N1 3.317(4) no .
C17 N3 3.471(4) no 1_554
C17 C1 3.506(4) no .
C17 C3 3.469(4) no 1_554
C18 N2 3.413(4) no 1_554
C19 O2 3.491(4) no 1_554
C19 N2 3.339(4) no 1_554
C19 C4 3.389(4) no 1_554
C19 N8 3.512(4) no 4_665
C20 O2 3.451(3) no 1_554
C20 N1 3.387(4) no 1_554
C20 N2 3.468(4) no 1_554
C20 C4 3.166(4) no 1_554
C20 N8 3.396(4) no 4_665
C21 N1 3.532(4) no 1_554
C21 C1 3.553(4) no 1_554
C21 N8 3.457(4) no 4_665
C22 O1 3.499(3) no .
C22 C2 3.572(4) no 1_554
C22 C3 3.492(4) no 1_554
C23 O1 3.589(4) no 1_554
C23 O2 3.458(3) no 4_664
C23 N5 3.188(4) no 3_554
C23 C1 3.510(4) no 1_554
C24 O2 3.401(4) no 1_554
N9 N2 3.051(4) no 3_554
C25 O2 3.310(4) no 2_544
C25 N2 3.547(4) no 3_554
C25 N3 3.449(4) no 3_554
C26 O2 3.076(4) no 2_544
C26 N5 3.375(4) no 1_554
C26 C11 3.504(4) no 3_555
O1 H1 2.36(3) no .
O2 H1 2.52(3) no .
O2 H2 2.41(3) no .
N1 H2 3.08(3) no .
N2 H1 3.20(3) no .
N3 H2 2.45(3) no .
C2 H1 3.21(3) no .
C2 H2 3.15(3) no .
N7 H5 3.4852 no .
N7 H7 2.3993 no .
N7 H8 2.8617 no .
N7 H9 2.7809 no .
N8 H14 3.4525 no .
N8 H15 2.3819 no .
N8 H16 2.8376 no .
N8 H17 2.8516 no .
C9 H3 3.2623 no .
C9 H4 3.2702 no .
C9 H5 3.0975 no .
C9 H6 3.2222 no .
C9 H7 2.5534 no .
C9 H8 2.7717 no .
C9 H9 2.7805 no .
C9 H10 3.3150 no .
C10 H22 2.61(3) no .
C10 H23 3.09(3) no .
C11 H4 3.2439 no .
C11 H8 3.1065 no .
C11 H9 3.1530 no .
C11 H10 2.5308 no .
C11 H11 2.6604 no .
C12 H11 2.7009 no .
C12 H12 2.6777 no .
C13 H3 3.2446 no .
C13 H5 2.7899 no .
C13 H6 2.7555 no .
C13 H7 3.2962 no .
C13 H12 2.6285 no .
C14 H22 3.18(3) no .
C14 H23 2.59(3) no .
C15 H4 2.6567 no .
C15 H23 2.63(3) no .
C16 H3 2.6464 no .
C16 H22 2.60(3) no .
C16 H23 3.59(3) no .
C17 H3 2.6558 no .
C17 H4 2.6768 no .
C18 H3 2.6182 no .
C18 H12 3.2558 no .
C18 H16 3.1310 no .
C18 H17 3.1583 no .
C18 H18 2.5140 no .
C19 H24 3.12(4) no .
C19 H25 2.58(4) no .
C20 H11 3.2532 no .
C20 H12 3.2773 no .
C20 H13 3.2471 no .
C20 H14 3.0887 no .
C20 H15 2.5374 no .
C20 H16 2.7801 no .
C20 H17 2.7996 no .
C20 H18 3.3003 no .
C21 H24 2.53(4) no .
C21 H25 3.11(3) no .
C22 H4 2.6330 no .
C22 H11 3.2603 no .
C22 H13 2.7800 no .
C22 H14 2.7781 no .
C22 H15 3.2846 no .
C23 H12 2.6449 no .
C23 H24 2.56(4) no .
C24 H11 2.6277 no .
C24 H25 2.61(3) no .
H3 H8 3.2612 no .
H3 H9 3.3538 no .
H3 H10 2.3066 no .
H3 H11 2.0441 no .
H4 H5 2.7355 no .
H4 H6 2.6874 no .
H4 H7 3.5816 no .
H4 H12 2.0489 no .
H5 H23 3.1973 no .
H6 H23 3.3474 no .
H7 H22 3.1478 no .
H7 H23 1.9437 no .
H8 H22 2.4335 no .
H8 H23 3.5157 no .
H9 H22 2.4369 no .
H9 H23 3.4856 no .
H10 H22 3.5828 no .
H11 H16 3.2656 no .
H11 H17 3.3169 no .
H11 H18 2.2592 no .
H12 H13 2.6982 no .
H12 H14 2.7206 no .
H12 H15 3.5656 no .
H13 H24 3.3418 no .
H14 H24 3.0320 no .
H15 H24 1.8764 no .
H15 H25 3.1116 no .
H16 H25 2.6004 no .
H17 H24 3.5419 no .
H17 H25 2.3507 no .
H18 H25 3.5821 no .
N9 H19 3.0349 no .
N9 H20 3.0695 no .
N9 H21 3.0574 no .
O1 H4 3.5961 no .
O1 H7 2.7616 no 3_555
O1 H12 3.2759 no .
O1 H14 2.7195 no 1_556
O1 H16 3.0263 no 4_665
O1 H22 3.11(3) no 3_555
O1 H23 2.29(3) no 3_555
O1 H25 3.37(3) no 4_665
O2 H3 3.5923 no .
O2 H11 3.4237 no .
O2 H13 3.2136 no 4_665
O2 H15 2.9326 no 4_665
O2 H17 2.6219 no 1_556
O2 H24 3.55(4) no 1_556
O2 H24 3.48(4) no 4_665
O2 H25 2.86(3) no 1_556
O2 H19 3.2688 no 2_555
O2 H21 2.3564 no 2_555
N1 H14 3.3239 no 1_556
N1 H24 3.19(4) no 1_556
N1 H24 3.05(4) no 4_665
N1 H25 3.40(3) no 1_556
N1 H25 3.15(3) no 4_665
N2 H3 3.2126 no .
N2 H9 3.5265 no .
N2 H10 3.5014 no .
N3 H9 2.6338 no .
N3 H20 3.0211 no 3_456
N4 H6 3.4029 no .
N4 H22 2.61(3) no 3_555
N4 H23 3.02(3) no 3_555
N5 H5 3.2632 no 1_556
N5 H8 3.3419 no 3_555
N5 H9 2.9766 no 3_555
N5 H13 2.7669 no 3_456
N5 H14 2.9609 no 3_456
N5 H15 3.3283 no 3_456
N5 H16 3.3905 no 2_545
N5 H18 3.5030 no 2_545
N5 H20 2.9083 no 1_556
N5 H21 2.9942 no 1_556
N6 H4 3.0310 no 3_456
N6 H5 3.0970 no 1_556
N6 H12 2.8330 no 3_456
N6 H14 3.5085 no 3_456
N6 H22 3.60(3) no .
N6 H20 3.2949 no 3_456
C1 H14 2.7861 no 1_556
C1 H23 3.20(3) no 3_555
C2 H12 3.5793 no 1_556
C2 H14 3.3031 no 1_556
C2 H22 3.57(3) no 3_555
C2 H23 3.58(3) no 3_555
C3 H9 3.2555 no .
C4 H3 3.2465 no .
C4 H11 3.5479 no .
C4 H17 3.2675 no 1_556
C4 H24 3.48(4) no 1_556
C4 H25 3.18(3) no 1_556
C4 H21 3.4854 no 2_555
C5 H4 3.1914 no 1_556
C5 H9 3.2290 no .
C5 H22 3.39(3) no .
C5 H23 3.48(3) no .
C5 H20 3.5876 no 3_456
C6 H4 3.2605 no 1_556
C6 H22 3.41(3) no 3_555
C6 H23 3.53(3) no .
C7 H5 3.2279 no 1_556
C7 H6 3.4596 no .
C7 H7 3.4079 no .
C7 H9 3.4943 no 3_555
C7 H13 3.4473 no 3_456
C7 H14 3.4396 no 3_456
C7 H22 3.30(3) no 3_555
C8 H4 3.5468 no 1_556
C8 H5 3.1068 no 1_556
C8 H9 3.4782 no .
C8 H22 3.28(3) no .
C8 H23 3.49(3) no .
C8 H20 3.1817 no 3_456
H1 N8 3.31(3) no 1_556
H1 N8 1.93(3) no 4_665
H1 C17 3.31(3) no .
H1 C18 3.50(3) no .
H1 C19 3.53(3) no 4_665
H1 C20 2.81(3) no 4_665
H1 C22 3.57(3) no .
H1 H14 3.4607 no 1_556
H1 H15 3.5760 no 1_556
H1 H15 3.1759 no 4_665
H1 H16 3.0578 no 4_665
H1 H24 2.92(5) no 1_556
H1 H24 2.21(5) no 4_665
H1 H25 3.23(5) no 1_556
H1 H25 2.25(5) no 4_665
H2 C18 3.20(3) no 1_556
H2 C19 3.24(3) no 1_556
H2 H3 3.4370 no .
H2 H9 3.3551 no .
H2 H10 3.2752 no .
H2 H11 3.4421 no 1_556
H2 H17 3.3566 no 1_556
H2 N9 2.22(3) no 3_456
H2 C25 2.78(3) no 3_456
N7 H6 3.3994 no 3_455
N8 H1 3.31(3) no 1_554
N8 H1 1.93(3) no 4_664
N8 H24 3.40(4) no 4_665
C10 H19 3.0065 no 3_455
C10 H20 3.5430 no 3_455
C11 H19 2.8002 no 3_455
C11 H20 3.4378 no 3_455
C15 H8 3.2106 no 3_555
C16 H6 3.2750 no 3_455
C16 H17 3.5837 no 4_565
C16 H18 2.9808 no 4_565
C16 H19 2.9122 no 3_455
C17 H1 3.31(3) no .
C17 H24 3.58(4) no 4_665
C18 H1 3.50(3) no .
C18 H2 3.20(3) no 1_554
C18 H24 3.19(4) no 4_665
C19 H1 3.53(3) no 4_664
C19 H2 3.24(3) no 1_554
C19 H15 3.3158 no 4_665
C19 H24 2.80(4) no 4_665
C19 H25 3.59(3) no 4_665
C20 H1 2.81(3) no 4_664
C20 H24 2.83(4) no 4_665
C20 H25 3.18(4) no 4_665
C21 H24 3.17(4) no 4_665
C21 H25 2.98(4) no 4_665
C22 H1 3.57(3) no .
C22 H24 3.51(4) no 4_665
C22 H25 3.31(3) no 4_665
C23 H16 3.1201 no 4_664
C23 H25 3.44(4) no 4_665
C24 H8 3.3455 no 4_564
C24 H10 3.2232 no 4_564
C24 H15 3.1647 no 4_665
C24 H24 3.46(4) no 4_665
H3 O2 3.5923 no .
H3 N2 3.2126 no .
H3 C4 3.2465 no .
H3 H2 3.4370 no .
H3 N9 2.8597 no 2_555
H3 C25 3.4697 no 2_555
H3 C25 3.5588 no 3_455
H3 C26 3.1946 no 3_455
H3 H19 2.4002 no 3_455
H3 H20 3.3893 no 3_455
H4 O1 3.5961 no .
H4 N6 3.0310 no 3_554
H4 C5 3.1914 no 1_554
H4 C6 3.2605 no 1_554
H4 C8 3.5468 no 1_554
H5 N5 3.2632 no 1_554
H5 N6 3.0970 no 1_554
H5 C7 3.2279 no 1_554
H5 C8 3.1068 no 1_554
H5 H8 3.5692 no 3_555
H5 H13 2.9712 no 3_455
H6 N4 3.4029 no .
H6 C7 3.4596 no .
H6 N7 3.3994 no 3_555
H6 C16 3.2750 no 3_555
H6 H8 2.3336 no 3_555
H6 H22 2.8047 no 3_555
H7 O1 2.7616 no 3_455
H7 C7 3.4079 no .
H7 H8 3.3967 no 3_555
H7 H16 3.3520 no 2_545
H8 N5 3.3419 no 3_455
H8 C15 3.2106 no 3_455
H8 C24 3.3455 no 4_565
H8 H5 3.5692 no 3_455
H8 H6 2.3336 no 3_455
H8 H7 3.3967 no 3_455
H8 H16 3.5415 no 4_565
H8 H17 3.1200 no 4_565
H8 H18 2.8643 no 4_565
H8 C26 3.4475 no 3_455
H8 H19 2.7903 no 3_455
H8 H20 3.4542 no 3_455
H8 H21 3.5989 no 3_455
H9 N2 3.5265 no .
H9 N3 2.6338 no .
H9 N5 2.9766 no 3_455
H9 C3 3.2555 no .
H9 C5 3.2290 no .
H9 C7 3.4943 no 3_455
H9 C8 3.4782 no .
H9 H2 3.3551 no .
H9 H18 3.1551 no 4_565
H9 N9 3.5800 no 3_456
H9 C25 3.3592 no 3_456
H9 H20 3.0787 no 3_456
H10 N2 3.5014 no .
H10 H2 3.2752 no .
H10 C24 3.2232 no 4_565
H10 H17 3.1520 no 4_565
H10 H18 2.4594 no 4_565
H10 N9 2.9975 no 2_555
H10 N9 3.4042 no 3_456
H10 C26 3.4826 no 3_455
H10 H19 2.5493 no 3_455
H11 O2 3.4237 no .
H11 C4 3.5479 no .
H11 H2 3.4421 no 1_554
H11 N9 3.1092 no 2_555
H11 N9 3.4904 no 3_455
H11 C25 3.4593 no 2_555
H11 C25 3.4684 no 3_455
H11 H19 3.4592 no 3_455
H12 O1 3.2759 no .
H12 N6 2.8330 no 3_554
H12 C2 3.5793 no 1_554
H13 O2 3.2136 no 4_664
H13 N5 2.7669 no 3_554
H13 C7 3.4473 no 3_554
H13 H5 2.9712 no 3_555
H13 H25 3.1891 no 4_665
H13 H21 2.9978 no 3_555
H14 O1 2.7195 no 1_554
H14 N1 3.3239 no 1_554
H14 N5 2.9609 no 3_554
H14 N6 3.5085 no 3_554
H14 C1 2.7861 no 1_554
H14 C2 3.3031 no 1_554
H14 C7 3.4396 no 3_554
H14 H1 3.4607 no 1_554
H14 H16 2.8565 no 4_664
H15 O2 2.9326 no 4_664
H15 N5 3.3283 no 3_554
H15 H1 3.5760 no 1_554
H15 H1 3.1759 no 4_664
H15 C19 3.3158 no 4_664
H15 C24 3.1647 no 4_664
H15 H16 2.5234 no 4_664
H15 H18 3.2791 no 4_664
H15 H25 3.5878 no 4_665
H15 H21 3.3914 no 3_555
H16 O1 3.0263 no 4_664
H16 N5 3.3905 no 2_554
H16 H1 3.0578 no 4_664
H16 C23 3.1201 no 4_665
H16 H7 3.3520 no 2_554
H16 H8 3.5415 no 4_564
H16 H14 2.8565 no 4_665
H16 H15 2.5234 no 4_665
H16 H24 3.0766 no 4_665
H17 O2 2.6219 no 1_554
H17 C4 3.2675 no 1_554
H17 H2 3.3566 no 1_554
H17 C16 3.5837 no 4_564
H17 H8 3.1200 no 4_564
H17 H10 3.1520 no 4_564
H17 C26 3.5479 no 2_554
H17 H19 3.1844 no 2_554
H17 H21 2.9954 no 2_554
H18 N5 3.5030 no 2_554
H18 C16 2.9808 no 4_564
H18 H8 2.8643 no 4_564
H18 H9 3.1551 no 4_564
H18 H10 2.4594 no 4_564
H18 H15 3.2791 no 4_665
H18 N9 3.5810 no 3_455
H22 O1 3.11(3) no 3_455
H22 N4 2.61(3) no 3_455
H22 N6 3.60(3) no .
H22 C2 3.57(3) no 3_455
H22 C5 3.39(3) no .
H22 C6 3.41(3) no 3_455
H22 C7 3.30(3) no 3_455
H22 C8 3.28(3) no .
H22 H6 2.8047 no 3_455
H23 O1 2.29(3) no 3_455
H23 N4 3.02(3) no 3_455
H23 C1 3.20(3) no 3_455
H23 C2 3.58(3) no 3_455
H23 C5 3.48(3) no .
H23 C6 3.53(3) no .
H23 C8 3.49(3) no .
H24 O2 3.55(4) no 1_554
H24 O2 3.48(4) no 4_664
H24 N1 3.19(4) no 1_554
H24 N1 3.05(4) no 4_664
H24 C4 3.48(4) no 1_554
H24 H1 2.92(5) no 1_554
H24 H1 2.21(5) no 4_664
H24 N8 3.40(4) no 4_664
H24 C17 3.58(4) no 4_664
H24 C18 3.19(4) no 4_664
H24 C19 2.80(4) no 4_664
H24 C20 2.83(4) no 4_664
H24 C21 3.17(4) no 4_664
H24 C22 3.51(4) no 4_664
H24 C24 3.46(4) no 4_664
H24 H16 3.0766 no 4_664
H25 O1 3.37(3) no 4_664
H25 O2 2.86(3) no 1_554
H25 N1 3.40(3) no 1_554
H25 N1 3.15(3) no 4_664
H25 C4 3.18(3) no 1_554
H25 H1 3.23(5) no 1_554
H25 H1 2.25(5) no 4_664
H25 C19 3.59(3) no 4_664
H25 C20 3.18(4) no 4_664
H25 C21 2.98(4) no 4_664
H25 C22 3.31(3) no 4_664
H25 C23 3.44(4) no 4_664
H25 H13 3.1891 no 4_664
H25 H15 3.5878 no 4_664
N9 H2 2.22(3) no 3_554
N9 H3 2.8597 no 2_544
N9 H9 3.5800 no 3_554
N9 H10 2.9975 no 2_544
N9 H10 3.4042 no 3_554
N9 H11 3.1092 no 2_544
N9 H11 3.4904 no 3_555
N9 H18 3.5810 no 3_555
N9 H19 2.9292 no 4_654
C25 H2 2.78(3) no 3_554
C25 H3 3.4697 no 2_544
C25 H3 3.5588 no 3_555
C25 H9 3.3592 no 3_554
C25 H11 3.4593 no 2_544
C25 H11 3.4684 no 3_555
C26 H3 3.1946 no 3_555
C26 H8 3.4475 no 3_555
C26 H10 3.4826 no 3_555
C26 H17 3.5479 no 2_545
H19 O2 3.2688 no 2_544
H19 C10 3.0065 no 3_555
H19 C11 2.8002 no 3_555
H19 C16 2.9122 no 3_555
H19 H3 2.4002 no 3_555
H19 H8 2.7903 no 3_555
H19 H10 2.5493 no 3_555
H19 H11 3.4592 no 3_555
H19 H17 3.1844 no 2_545
H19 N9 2.9292 no 4_655
H20 N3 3.0211 no 3_554
H20 N5 2.9083 no 1_554
H20 N6 3.2949 no 3_554
H20 C5 3.5876 no 3_554
H20 C8 3.1817 no 3_554
H20 C10 3.5430 no 3_555
H20 C11 3.4378 no 3_555
H20 H3 3.3893 no 3_555
H20 H8 3.4542 no 3_555
H20 H9 3.0787 no 3_554
H21 O2 2.3564 no 2_544
H21 N5 2.9942 no 1_554
H21 C4 3.4854 no 2_544
H21 H8 3.5989 no 3_555
H21 H13 2.9978 no 3_455
H21 H15 3.3914 no 3_455
H21 H17 2.9954 no 2_545

loop_
_geom_hbond_atom_site_label_D
_geom_hbond_atom_site_label_H
_geom_hbond_atom_site_label_A
_geom_hbond_site_symmetry_A
_geom_hbond_distance_DA
_geom_hbond_distance_DH
_geom_hbond_distance_HA
_geom_hbond_angle_DHA
_geom_hbond_publ_flag
N1 H1 N8 4_665 2.857(3) 0.931 1.93(3) 171(3) no
N2 H2 N9 3_456 3.051(4) 0.839 2.22(3) 172(3) no
N7 H23 O1 3_455 2.982(3) 0.738 2.29(3) 157(3) no

loop_
_geom_torsion_atom_site_label_1
_geom_torsion_atom_site_label_2
_geom_torsion_atom_site_label_3
_geom_torsion_atom_site_label_4
_geom_torsion
_geom_torsion_publ_flag
C1 N1 C4 O2 -178.1(3) no
C1 N1 C4 N2 0.9(4) no
C4 N1 C1 O1 179.8(3) no
C4 N1 C1 C2 -0.7(4) no
C3 N2 C4 O2 178.7(3) no
C3 N2 C4 N1 -0.4(4) no
C4 N2 C3 N3 -179.3(2) no
C4 N2 C3 C2 -0.4(4) no
C3 N3 C5 C6 1.0(4) no
C3 N3 C5 C8 -177.9(2) no
C5 N3 C3 N2 179.4(2) no
C5 N3 C3 C2 0.5(4) no
C2 N4 C6 C5 0.7(4) no
C2 N4 C6 C7 179.2(2) no
C6 N4 C2 C1 179.8(2) no
C6 N4 C2 C3 0.8(4) no
O1 C1 C2 N4 0.3(4) no
O1 C1 C2 C3 179.3(2) no
N1 C1 C2 N4 -179.1(2) no
N1 C1 C2 C3 -0.1(3) no
N4 C2 C3 N2 179.6(2) no
N4 C2 C3 N3 -1.5(4) no
C1 C2 C3 N2 0.6(4) no
C1 C2 C3 N3 179.5(2) no
N3 C5 C6 N4 -1.7(4) no
N3 C5 C6 C7 179.9(2) no
C8 C5 C6 N4 177.1(3) no
C8 C5 C6 C7 -1.3(4) no
N7 C9 C10 C11 175.0(2) no
N7 C9 C10 C16 -4.8(4) no
N7 C9 C14 C13 -175.1(3) no
N7 C9 C14 C15 6.1(4) no
C10 C9 C14 C13 1.4(4) no
C10 C9 C14 C15 -177.3(2) no
C14 C9 C10 C11 -1.6(4) no
C14 C9 C10 C16 178.6(2) no
C9 C10 C11 C12 0.6(4) no
C16 C10 C11 C12 -179.6(2) no
C10 C11 C12 C13 0.5(4) no
C10 C11 C12 C17 177.2(2) no
C11 C12 C13 C14 -0.7(4) no
C11 C12 C17 C18 -7.6(4) no
C11 C12 C17 C22 172.3(2) no
C13 C12 C17 C18 168.9(2) no
C13 C12 C17 C22 -11.2(4) no
C17 C12 C13 C14 -177.3(2) no
C12 C13 C14 C9 -0.3(4) no
C12 C13 C14 C15 178.5(2) no
C12 C17 C18 C19 -177.5(2) no
C12 C17 C22 C21 176.6(2) no
C18 C17 C22 C21 -3.5(4) no
C22 C17 C18 C19 2.6(4) no
C17 C18 C19 C20 1.5(4) no
C17 C18 C19 C24 178.5(2) no
C18 C19 C20 N8 179.7(2) no
C18 C19 C20 C21 -4.8(4) no
C24 C19 C20 N8 2.7(4) no
C24 C19 C20 C21 178.2(2) no
N8 C20 C21 C22 179.5(2) no
N8 C20 C21 C23 -0.2(4) no
C19 C20 C21 C22 4.0(4) no
C19 C20 C21 C23 -175.7(2) no
C20 C21 C22 C17 0.3(4) no
C23 C21 C22 C17 179.9(2) no
